data_4312587
loop_
_publ_author_name
'Andrew P. Meacham'
'Kathryn L. Druce'
'Z\"oe R. Bell'
'Michael D. Ward'
'Jerome B. Keister'
'A. B. P. Lever'

_publ_contact_author
; 
    Prof. Mike Ward
    School of Chemistry
    University of Bristol
      Cantock's Close
    Bristol
    BS8 1TS
;
_publ_contact_author_email mike.ward@bristol.ac.uk
_publ_contact_author_fax '0117 9290509'
_publ_section_title
;
 Mono- and Dinuclear Ruthenium Carbonyl Complexes with Redox-Active
 Dioxolene Ligands: Electrochemical and Spectroscopic Studies and the
 Properties of the Mixed-Valence Complexes
;
_journal_name_full 'Inorganic Chemistry'
_journal_page_first 7887
_journal_page_last 7896
_journal_paper_doi 10.1021/ic034579o
_journal_volume 42
_journal_year 2003
_chemical_formula_sum 'C98 H75 Cl6 F6 O9 P5 Ru2'
_chemical_formula_weight 2080.27
_chemical_name_systematic
; 
 ? 
;
_space_group_IT_number 2
_symmetry_cell_setting triclinic
_symmetry_space_group_name_Hall '-P 1'
_symmetry_space_group_name_H-M 'P -1'
_atom_sites_solution_hydrogens geom
_atom_sites_solution_primary direct
_atom_sites_solution_secondary difmap
_audit_creation_method SHELXL-97
_cell_angle_alpha 85.70(3)
_cell_angle_beta 87.55(2)
_cell_angle_gamma 74.64(2)
_cell_formula_units_Z 2
_cell_length_a 14.380(4)
_cell_length_b 16.759(5)
_cell_length_c 21.153(8)
_cell_measurement_temperature 100(2)
_cell_volume 4900(3)
_computing_structure_refinement 'SHELXL-97 (Sheldrick, 1997)'
_computing_structure_solution 'SHELXS-97 (Sheldrick, 1997)'
_diffrn_ambient_temperature 100(2)
_diffrn_measured_fraction_theta_full 0.999
_diffrn_measured_fraction_theta_max 0.999
_diffrn_measurement_device_type 'Siemens APEX Area Detector'
_diffrn_measurement_method '\w rotation with narrow frames (0.3 degrees)'
_diffrn_radiation_monochromator graphite
_diffrn_radiation_source 'fine-focus sealed tube'
_diffrn_radiation_type MoK\a
_diffrn_radiation_wavelength 0.71073
_diffrn_reflns_av_R_equivalents 0.0751
_diffrn_reflns_av_sigmaI/netI 0.1046
_diffrn_reflns_limit_h_max 17
_diffrn_reflns_limit_h_min -17
_diffrn_reflns_limit_k_max 19
_diffrn_reflns_limit_k_min -19
_diffrn_reflns_limit_l_max 24
_diffrn_reflns_limit_l_min -25
_diffrn_reflns_number 46739
_diffrn_reflns_theta_full 25.00
_diffrn_reflns_theta_max 25.00
_diffrn_reflns_theta_min 0.97
_exptl_absorpt_coefficient_mu 0.619
_exptl_absorpt_correction_T_max 0.84
_exptl_absorpt_correction_T_min 0.73
_exptl_absorpt_correction_type 'Empirical, pseudo-azimuthal scan (SADABS)'
_exptl_crystal_colour blue
_exptl_crystal_density_diffrn 1.410
_exptl_crystal_density_method 'not measured'
_exptl_crystal_description block
_exptl_crystal_F_000 2108
_exptl_crystal_size_max 0.5
_exptl_crystal_size_mid 0.4
_exptl_crystal_size_min 0.3
_refine_diff_density_max 1.281
_refine_diff_density_min -0.635
_refine_diff_density_rms 0.100
_refine_ls_extinction_method none
_refine_ls_goodness_of_fit_ref 0.945
_refine_ls_hydrogen_treatment mixed
_refine_ls_matrix_type full
_refine_ls_number_parameters 1201
_refine_ls_number_reflns 17237
_refine_ls_number_restraints 0
_refine_ls_restrained_S_all 0.945
_refine_ls_R_factor_all 0.1078
_refine_ls_R_factor_gt 0.0603
_refine_ls_shift/su_max 0.003
_refine_ls_shift/su_mean 0.000
_refine_ls_structure_factor_coef Fsqd
_refine_ls_weighting_details 'calc w=1/[\s^2^(Fo^2^)+(0.0662P)^2^+0.0000P] where P=(Fo^2^+2Fc^2^)/3'
_refine_ls_weighting_scheme calc
_refine_ls_wR_factor_gt 0.1305
_refine_ls_wR_factor_ref 0.1467
_reflns_number_gt 10229
_reflns_number_total 17237
_reflns_threshold_expression >2sigma(I)
_cod_data_source_file ic034579osi20030820_062954_2.cif
_cod_data_source_block complex2
_cod_original_cell_volume 4901(3)
_cod_database_code 4312587

loop_
_symmetry_equiv_pos_as_xyz
'x, y, z'
'-x, -y, -z'

loop_
_atom_site_label
_atom_site_type_symbol
_atom_site_fract_x
_atom_site_fract_y
_atom_site_fract_z
_atom_site_U_iso_or_equiv
_atom_site_adp_type
_atom_site_occupancy
_atom_site_symmetry_multiplicity
_atom_site_calc_flag
_atom_site_refinement_flags
_atom_site_disorder_assembly
_atom_site_disorder_group
Ru1 Ru -0.34584(3) 1.91268(3) 0.24222(2) 0.02152(12) Uani 1 1 d . . .
Ru2 Ru -0.81708(3) 1.36809(3) 0.26507(2) 0.02242(13) Uani 1 1 d . . .
P100 P -0.28037(10) 1.85965(9) 0.14208(7) 0.0245(3) Uani 1 1 d . . .
P200 P -0.41588(10) 1.95711(9) 0.34375(7) 0.0256(3) Uani 1 1 d . . .
P300 P -0.73752(10) 1.31956(9) 0.16738(7) 0.0251(3) Uani 1 1 d . . .
P400 P -0.89210(10) 1.41977(9) 0.36277(7) 0.0256(3) Uani 1 1 d . . .
O11 O -0.4788(2) 1.9018(2) 0.21741(17) 0.0282(9) Uani 1 1 d . . .
O17 O -0.8316(2) 1.4897(2) 0.23168(16) 0.0224(8) Uani 1 1 d . A .
O18 O -0.6867(2) 1.3841(2) 0.29225(17) 0.0289(9) Uani 1 1 d . . .
O21 O -0.5086(3) 1.5873(3) 0.2791(2) 0.0382(12) Uani 0.630(4) 1 d P A 1
O21' O -0.6606(4) 1.6978(4) 0.2255(2) 0.0431(14) Uani 0.370(4) 1 d P A 2
O24 O -0.3343(2) 1.7908(2) 0.27510(16) 0.0236(8) Uani 1 1 d . . .
O31 O -0.1454(3) 1.8999(3) 0.2867(2) 0.0404(11) Uani 1 1 d . . .
O41 O -0.3911(3) 2.0885(2) 0.1850(2) 0.0412(11) Uani 1 1 d . . .
O51 O -0.7707(3) 1.1920(3) 0.32211(19) 0.0452(11) Uani 1 1 d . . .
O61 O -1.0107(3) 1.3801(2) 0.20982(19) 0.0363(10) Uani 1 1 d . . .
C11 C -0.4904(4) 1.8288(4) 0.2316(3) 0.0321(14) Uani 1 1 d . . .
C12 C -0.5721(4) 1.8040(4) 0.2203(3) 0.0349(15) Uani 1 1 d . A .
H12F H -0.6236 1.8424 0.2010 0.042 Uiso 1 1 calc R . .
C13 C -0.5812(4) 1.7245(4) 0.2366(3) 0.0400(16) Uani 1 1 d . . .
C14 C -0.6606(4) 1.6978(4) 0.2255(2) 0.0431(14) Uani 0.630(4) 1 d P A 1
C14' C -0.5086(3) 1.5873(3) 0.2791(2) 0.0382(12) Uani 0.370(4) 1 d P A 2
C15 C -0.6684(4) 1.6205(4) 0.2395(3) 0.0378(16) Uani 1 1 d . . .
C16 C -0.7518(4) 1.5958(3) 0.2277(3) 0.0279(13) Uani 1 1 d . A .
H16A H -0.8043 1.6339 0.2090 0.034 Uiso 1 1 calc R . .
C17 C -0.7566(4) 1.5156(3) 0.2437(2) 0.0213(12) Uani 1 1 d . . .
C18 C -0.6770(4) 1.4582(3) 0.2749(3) 0.0268(13) Uani 1 1 d . A .
C19 C -0.5937(4) 1.4809(4) 0.2857(3) 0.0373(15) Uani 1 1 d . . .
H19A H -0.5413 1.4429 0.3045 0.045 Uiso 1 1 calc R A .
C20 C -0.5893(4) 1.5610(4) 0.2681(3) 0.0383(17) Uani 1 1 d . A .
C22 C -0.5009(5) 1.6644(4) 0.2643(3) 0.0410(17) Uani 1 1 d . A .
C23 C -0.4180(4) 1.6872(4) 0.2777(3) 0.0309(14) Uani 1 1 d . . .
H23F H -0.3667 1.6482 0.2966 0.037 Uiso 1 1 calc R A .
C24 C -0.4110(4) 1.7672(3) 0.2632(2) 0.0246(12) Uani 1 1 d . A .
C31 C -0.2223(4) 1.9078(3) 0.2691(3) 0.0267(13) Uani 1 1 d . . .
C41 C -0.3711(4) 2.0224(4) 0.2078(3) 0.0306(14) Uani 1 1 d . . .
C51 C -0.7913(4) 1.2579(4) 0.2996(3) 0.0336(14) Uani 1 1 d . . .
C61 C -0.9372(4) 1.3713(3) 0.2320(3) 0.0290(14) Uani 1 1 d . . .
C70 C -0.2478(12) 1.3793(11) 0.2857(7) 0.073(5) Uani 0.630(4) 1 d P A 1
C71 C -0.4016(10) 1.5022(9) 0.3021(7) 0.023(3) Uiso 0.370(4) 1 d P A 2
C72 C -0.4005(10) 1.4604(9) 0.3605(7) 0.023(3) Uiso 0.370(4) 1 d P A 2
C73 C -0.324(2) 1.3932(19) 0.3793(12) 0.042(8) Uiso 0.370(4) 1 d P A 2
C74 C -0.2434(13) 1.3704(11) 0.3286(10) 0.033(4) Uiso 0.370(4) 1 d P A 2
C75 C -0.2427(17) 1.4122(14) 0.2722(12) 0.038(6) Uiso 0.370(4) 1 d P A 2
C76 C -0.3283(14) 1.4799(12) 0.2626(10) 0.044(5) Uiso 0.370(4) 1 d P A 2
C111 C -0.1853(4) 1.7626(3) 0.1506(3) 0.0292(13) Uani 1 1 d . . .
C112 C -0.2061(4) 1.6889(4) 0.1724(3) 0.0356(15) Uani 1 1 d . . .
H11A H -0.2697 1.6883 0.1819 0.043 Uiso 1 1 calc R . .
C113 C -0.1335(5) 1.6167(4) 0.1802(3) 0.0399(16) Uani 1 1 d . . .
H11B H -0.1480 1.5676 0.1950 0.048 Uiso 1 1 calc R . .
C114 C -0.0396(4) 1.6176(4) 0.1660(3) 0.0448(18) Uani 1 1 d . . .
H11C H 0.0092 1.5686 0.1704 0.054 Uiso 1 1 calc R . .
C115 C -0.0172(4) 1.6897(4) 0.1453(3) 0.0422(17) Uani 1 1 d . . .
H11D H 0.0467 1.6899 0.1371 0.051 Uiso 1 1 calc R . .
C116 C -0.0899(4) 1.7623(4) 0.1366(3) 0.0344(15) Uani 1 1 d . . .
H11E H -0.0748 1.8110 0.1214 0.041 Uiso 1 1 calc R . .
C121 C -0.2253(4) 1.9276(4) 0.0907(3) 0.0298(13) Uani 1 1 d . . .
C122 C -0.2162(5) 1.9206(5) 0.0262(3) 0.056(2) Uani 1 1 d . . .
H12A H -0.2433 1.8834 0.0080 0.067 Uiso 1 1 calc R . .
C123 C -0.1677(7) 1.9676(6) -0.0119(3) 0.095(4) Uani 1 1 d . . .
H12B H -0.1616 1.9615 -0.0554 0.114 Uiso 1 1 calc R . .
C124 C -0.1293(7) 2.0223(7) 0.0138(4) 0.105(4) Uani 1 1 d . . .
H12C H -0.0973 2.0543 -0.0120 0.126 Uiso 1 1 calc R . .
C125 C -0.1370(6) 2.0314(5) 0.0776(3) 0.067(2) Uani 1 1 d . . .
H12D H -0.1102 2.0694 0.0949 0.081 Uiso 1 1 calc R . .
C126 C -0.1845(4) 1.9843(4) 0.1162(3) 0.0379(15) Uani 1 1 d . . .
H12E H -0.1893 1.9904 0.1597 0.046 Uiso 1 1 calc R . .
C131 C -0.3721(4) 1.8431(4) 0.0912(2) 0.0259(13) Uani 1 1 d . . .
C132 C -0.3701(4) 1.7692(4) 0.0658(3) 0.0377(15) Uani 1 1 d . . .
H13A H -0.3192 1.7227 0.0743 0.045 Uiso 1 1 calc R . .
C133 C -0.4438(5) 1.7645(4) 0.0278(3) 0.0511(19) Uani 1 1 d . . .
H13B H -0.4428 1.7144 0.0113 0.061 Uiso 1 1 calc R . .
C134 C -0.5188(5) 1.8333(4) 0.0140(3) 0.0489(18) Uani 1 1 d . . .
H13C H -0.5672 1.8299 -0.0126 0.059 Uiso 1 1 calc R . .
C135 C -0.5222(4) 1.9048(4) 0.0387(3) 0.0380(15) Uani 1 1 d . . .
H13D H -0.5738 1.9508 0.0300 0.046 Uiso 1 1 calc R . .
C136 C -0.4491(4) 1.9111(4) 0.0775(3) 0.0339(14) Uani 1 1 d . . .
H13E H -0.4519 1.9614 0.0944 0.041 Uiso 1 1 calc R . .
C140 C -0.934(2) 1.899(2) 0.2259(16) 0.074(11) Uiso 0.370(4) 1 d P A 2
C141 C -0.7568(6) 1.7741(5) 0.1954(4) 0.030(2) Uani 0.630(4) 1 d P A 1
C142 C -0.7804(8) 1.7747(6) 0.1318(6) 0.057(3) Uani 0.630(4) 1 d P A 1
C143 C -0.8601(10) 1.8360(7) 0.1085(7) 0.078(5) Uani 0.630(4) 1 d P A 1
C144 C -0.9173(8) 1.8955(8) 0.1467(7) 0.041(4) Uani 0.630(4) 1 d P A 1
C145 C -0.8952(10) 1.8912(8) 0.2120(8) 0.054(4) Uani 0.630(4) 1 d P A 1
C146 C -0.8138(7) 1.8323(7) 0.2365(6) 0.047(3) Uani 0.630(4) 1 d P A 1
C211 C -0.4361(4) 2.0674(3) 0.3561(2) 0.0257(13) Uani 1 1 d . . .
C212 C -0.5188(4) 2.1095(4) 0.3884(3) 0.0351(15) Uani 1 1 d . . .
H21A H -0.5676 2.0838 0.3996 0.042 Uiso 1 1 calc R . .
C213 C -0.5277(4) 2.1901(4) 0.4037(3) 0.0405(16) Uani 1 1 d . . .
H21B H -0.5832 2.2189 0.4246 0.049 Uiso 1 1 calc R . .
C214 C -0.4555(4) 2.2275(4) 0.3883(3) 0.0410(16) Uani 1 1 d . . .
H21C H -0.4622 2.2817 0.3989 0.049 Uiso 1 1 calc R . .
C215 C -0.3724(4) 2.1858(4) 0.3570(3) 0.0380(15) Uani 1 1 d . . .
H21D H -0.3233 2.2114 0.3468 0.046 Uiso 1 1 calc R . .
C216 C -0.3634(4) 2.1058(3) 0.3412(3) 0.0316(14) Uani 1 1 d . . .
H21E H -0.3076 2.0773 0.3202 0.038 Uiso 1 1 calc R . .
C221 C -0.3435(4) 1.9078(3) 0.4111(3) 0.0275(13) Uani 1 1 d . . .
C222 C -0.3290(4) 1.9530(4) 0.4610(3) 0.0339(14) Uani 1 1 d . . .
H22A H -0.3570 2.0098 0.4604 0.041 Uiso 1 1 calc R . .
C223 C -0.2722(4) 1.9122(4) 0.5118(3) 0.0349(14) Uani 1 1 d . . .
H22B H -0.2630 1.9421 0.5452 0.042 Uiso 1 1 calc R . .
C224 C -0.2306(4) 1.8296(4) 0.5126(3) 0.0389(15) Uani 1 1 d . . .
H22C H -0.1920 1.8030 0.5461 0.047 Uiso 1 1 calc R . .
C225 C -0.2454(5) 1.7860(4) 0.4644(3) 0.0485(18) Uani 1 1 d . . .
H22D H -0.2179 1.7290 0.4657 0.058 Uiso 1 1 calc R . .
C226 C -0.3007(4) 1.8242(4) 0.4132(3) 0.0394(15) Uani 1 1 d . . .
H22E H -0.3088 1.7932 0.3802 0.047 Uiso 1 1 calc R . .
C231 C -0.5336(4) 1.9373(3) 0.3607(3) 0.0296(13) Uani 1 1 d . . .
C232 C -0.5500(4) 1.8846(4) 0.4106(3) 0.0370(15) Uani 1 1 d . . .
H23A H -0.4995 1.8573 0.4367 0.044 Uiso 1 1 calc R . .
C233 C -0.6396(5) 1.8718(4) 0.4223(3) 0.0492(18) Uani 1 1 d . . .
H23B H -0.6501 1.8368 0.4565 0.059 Uiso 1 1 calc R . .
C234 C -0.7145(5) 1.9115(4) 0.3825(4) 0.0502(19) Uani 1 1 d . . .
H23C H -0.7752 1.9023 0.3898 0.060 Uiso 1 1 calc R . .
C235 C -0.6999(5) 1.9640(4) 0.3328(3) 0.0476(18) Uani 1 1 d . . .
H23D H -0.7509 1.9911 0.3069 0.057 Uiso 1 1 calc R . .
C236 C -0.6097(4) 1.9774(4) 0.3206(3) 0.0334(14) Uani 1 1 d . . .
H23E H -0.5996 2.0124 0.2863 0.040 Uiso 1 1 calc R . .
C311 C -0.7951(4) 1.3731(3) 0.0954(3) 0.0285(13) Uani 1 1 d . . .
C312 C -0.8184(4) 1.3306(4) 0.0481(3) 0.0324(14) Uani 1 1 d . . .
H31A H -0.8064 1.2732 0.0528 0.039 Uiso 1 1 calc R . .
C313 C -0.8597(4) 1.3735(4) -0.0065(3) 0.0402(16) Uani 1 1 d . . .
H31B H -0.8736 1.3445 -0.0391 0.048 Uiso 1 1 calc R . .
C314 C -0.8802(5) 1.4579(4) -0.0129(3) 0.0474(18) Uani 1 1 d . . .
H31C H -0.9094 1.4864 -0.0493 0.057 Uiso 1 1 calc R . .
C315 C -0.8580(5) 1.5007(4) 0.0344(3) 0.058(2) Uani 1 1 d . . .
H31D H -0.8710 1.5582 0.0297 0.070 Uiso 1 1 calc R . .
C316 C -0.8163(5) 1.4586(4) 0.0889(3) 0.0433(16) Uani 1 1 d . . .
H31E H -0.8023 1.4879 0.1213 0.052 Uiso 1 1 calc R . .
C321 C -0.6129(4) 1.3252(3) 0.1596(3) 0.0270(13) Uani 1 1 d . . .
C322 C -0.5789(4) 1.3675(4) 0.1093(3) 0.0367(15) Uani 1 1 d . . .
H32A H -0.6210 1.3964 0.0781 0.044 Uiso 1 1 calc R . .
C323 C -0.4823(5) 1.3675(5) 0.1047(3) 0.0523(19) Uani 1 1 d . . .
H32B H -0.4606 1.3956 0.0700 0.063 Uiso 1 1 calc R . .
C324 C -0.4181(5) 1.3270(4) 0.1502(3) 0.0454(17) Uani 1 1 d . . .
H32C H -0.3533 1.3268 0.1466 0.054 Uiso 1 1 calc R . .
C325 C -0.4532(4) 1.2862(4) 0.2017(3) 0.0369(15) Uani 1 1 d . . .
H32D H -0.4111 1.2592 0.2334 0.044 Uiso 1 1 calc R . .
C326 C -0.5479(4) 1.2846(3) 0.2073(3) 0.0288(13) Uani 1 1 d . . .
H32E H -0.5694 1.2569 0.2424 0.035 Uiso 1 1 calc R . .
C331 C -0.7324(4) 1.2103(3) 0.1612(2) 0.0264(13) Uani 1 1 d . . .
C332 C -0.6469(4) 1.1507(4) 0.1516(3) 0.0420(16) Uani 1 1 d . . .
H33A H -0.5897 1.1660 0.1436 0.050 Uiso 1 1 calc R . .
C333 C -0.6472(5) 1.0676(4) 0.1538(3) 0.0487(18) Uani 1 1 d . . .
H33B H -0.5893 1.0272 0.1492 0.058 Uiso 1 1 calc R . .
C334 C -0.7303(5) 1.0451(4) 0.1627(3) 0.0481(18) Uani 1 1 d . . .
H33C H -0.7291 0.9893 0.1634 0.058 Uiso 1 1 calc R . .
C335 C -0.8161(5) 1.1029(4) 0.1707(3) 0.0398(16) Uani 1 1 d . . .
H33D H -0.8733 1.0869 0.1762 0.048 Uiso 1 1 calc R . .
C336 C -0.8166(4) 1.1855(4) 0.1706(3) 0.0336(14) Uani 1 1 d . . .
H33E H -0.8746 1.2250 0.1771 0.040 Uiso 1 1 calc R . .
C411 C -0.9521(4) 1.3501(3) 0.4085(3) 0.0281(13) Uani 1 1 d . . .
C412 C -0.9612(4) 1.3514(4) 0.4736(3) 0.0343(14) Uani 1 1 d . . .
H41A H -0.9379 1.3889 0.4943 0.041 Uiso 1 1 calc R . .
C413 C -1.0044(5) 1.2976(4) 0.5083(3) 0.0438(17) Uani 1 1 d . . .
H41B H -1.0108 1.2995 0.5522 0.053 Uiso 1 1 calc R . .
C414 C -1.0379(6) 1.2418(4) 0.4788(3) 0.061(2) Uani 1 1 d . . .
H41C H -1.0651 1.2043 0.5026 0.073 Uiso 1 1 calc R . .
C415 C -1.0318(6) 1.2405(5) 0.4139(3) 0.061(2) Uani 1 1 d . . .
H41D H -1.0572 1.2041 0.3934 0.073 Uiso 1 1 calc R . .
C416 C -0.9875(5) 1.2937(4) 0.3794(3) 0.0434(17) Uani 1 1 d . . .
H41E H -0.9813 1.2916 0.3356 0.052 Uiso 1 1 calc R . .
C421 C -0.8089(4) 1.4384(3) 0.4186(2) 0.0256(13) Uani 1 1 d . . .
C422 C -0.8309(4) 1.5072(3) 0.4540(3) 0.0307(14) Uani 1 1 d . . .
H42A H -0.8888 1.5474 0.4477 0.037 Uiso 1 1 calc R . .
C423 C -0.7683(4) 1.5173(4) 0.4987(3) 0.0355(15) Uani 1 1 d . . .
H42B H -0.7831 1.5644 0.5217 0.043 Uiso 1 1 calc R . .
C424 C -0.6833(4) 1.4563(4) 0.5089(3) 0.0408(16) Uani 1 1 d . . .
H42C H -0.6416 1.4620 0.5396 0.049 Uiso 1 1 calc R . .
C425 C -0.6594(4) 1.3866(4) 0.4737(3) 0.0432(17) Uani 1 1 d . . .
H42D H -0.6017 1.3461 0.4803 0.052 Uiso 1 1 calc R . .
C426 C -0.7225(4) 1.3784(3) 0.4290(3) 0.0326(14) Uani 1 1 d . . .
H42E H -0.7070 1.3319 0.4053 0.039 Uiso 1 1 calc R . .
C431 C -0.9853(4) 1.5171(3) 0.3529(2) 0.0258(13) Uani 1 1 d . . .
C432 C -1.0822(4) 1.5201(4) 0.3635(3) 0.0365(15) Uani 1 1 d . . .
H43A H -1.1003 1.4725 0.3781 0.044 Uiso 1 1 calc R . .
C433 C -1.1512(5) 1.5940(4) 0.3523(3) 0.0466(17) Uani 1 1 d . . .
H43B H -1.2160 1.5961 0.3592 0.056 Uiso 1 1 calc R . .
C434 C -1.1248(5) 1.6653(4) 0.3308(3) 0.0486(19) Uani 1 1 d . . .
H43C H -1.1720 1.7147 0.3233 0.058 Uiso 1 1 calc R . .
C435 C -1.0291(4) 1.6634(4) 0.3204(3) 0.0368(15) Uani 1 1 d . . .
H43D H -1.0113 1.7113 0.3061 0.044 Uiso 1 1 calc R . .
C436 C -0.9590(4) 1.5886(3) 0.3318(3) 0.0310(14) Uani 1 1 d . . .
H43E H -0.8941 1.5867 0.3251 0.037 Uiso 1 1 calc R . .
Cl41 Cl -0.8668(6) 1.8713(6) 0.1554(5) 0.090(3) Uani 0.370(4) 1 d P A 2
Cl42 Cl -0.8780(4) 1.8221(4) 0.2889(3) 0.080(2) Uani 0.370(4) 1 d P A 2
Cl71 Cl -0.3105(4) 1.4022(3) 0.3562(2) 0.0768(15) Uani 0.630(4) 1 d P A 1
Cl72 Cl -0.2799(3) 1.4610(3) 0.2273(2) 0.0906(15) Uani 0.630(4) 1 d P A 1
P500 P 0.10153(12) -0.14584(11) 0.75298(9) 0.0429(5) Uani 1 1 d . . .
Cl21 Cl -0.36461(15) 1.54233(13) 0.07175(9) 0.0666(5) Uani 1 1 d . . .
Cl22 Cl -0.57582(15) 1.59067(15) 0.07079(10) 0.0801(6) Uani 1 1 d . . .
F51 F 0.0511(3) -0.1261(3) 0.8200(2) 0.0836(15) Uani 1 1 d . . .
F52 F 0.1918(3) -0.2054(3) 0.7867(2) 0.0935(16) Uani 1 1 d . . .
F53 F 0.1525(3) -0.1653(3) 0.68601(19) 0.0727(13) Uani 1 1 d . . .
F54 F 0.1512(4) -0.0725(3) 0.7557(2) 0.0890(16) Uani 1 1 d . . .
F55 F 0.0507(3) -0.2181(3) 0.7494(2) 0.0879(16) Uani 1 1 d . . .
F56 F 0.0126(3) -0.0860(3) 0.7198(2) 0.0947(16) Uani 1 1 d . . .
C100 C -0.6534(5) 1.6563(5) 0.4018(4) 0.068(2) Uani 1 1 d . . .
C200 C -0.4706(6) 1.5743(6) 0.1170(4) 0.077(3) Uani 1 1 d . . .
H20A H -0.4711 1.6253 0.1359 0.093 Uiso 1 1 calc R . .
H20B H -0.4720 1.5325 0.1511 0.093 Uiso 1 1 calc R . .
Cl1 Cl -0.7702(3) 1.7132(3) 0.4363(5) 0.058(2) Uani 0.510(14) 1 d P B 1
Cl2 Cl -0.6110(8) 1.6569(5) 0.4844(4) 0.083(3) Uani 0.510(14) 1 d P B 1
Cl1' Cl -0.7649(4) 1.7036(4) 0.3941(5) 0.065(2) Uani 0.490(14) 1 d P B 2
Cl2' Cl -0.5670(4) 1.6317(4) 0.4545(4) 0.0707(19) Uani 0.490(14) 1 d P B 2

loop_
_atom_site_aniso_label
_atom_site_aniso_U_11
_atom_site_aniso_U_22
_atom_site_aniso_U_33
_atom_site_aniso_U_23
_atom_site_aniso_U_13
_atom_site_aniso_U_12
Ru1 0.0243(2) 0.0181(3) 0.0204(3) -0.0041(2) 0.00110(19) -0.00195(19)
Ru2 0.0296(3) 0.0177(3) 0.0187(3) -0.0050(2) -0.0018(2) -0.0029(2)
P100 0.0238(7) 0.0241(8) 0.0246(8) -0.0062(7) -0.0003(6) -0.0030(6)
P200 0.0275(8) 0.0218(8) 0.0259(8) -0.0051(7) 0.0022(6) -0.0030(6)
P300 0.0291(8) 0.0229(8) 0.0215(8) -0.0040(6) -0.0027(6) -0.0023(6)
P400 0.0326(8) 0.0228(8) 0.0208(8) -0.0059(6) -0.0027(6) -0.0051(7)
O11 0.025(2) 0.028(2) 0.027(2) 0.0004(18) -0.0010(17) 0.0003(18)
O17 0.0226(19) 0.021(2) 0.024(2) -0.0057(16) -0.0064(16) -0.0046(16)
O18 0.029(2) 0.034(2) 0.022(2) -0.0076(18) -0.0077(17) -0.0024(18)
O21 0.044(3) 0.052(3) 0.029(3) -0.005(2) 0.000(2) -0.030(3)
O21' 0.047(3) 0.057(4) 0.037(3) -0.020(3) 0.011(3) -0.030(3)
O24 0.0236(19) 0.020(2) 0.026(2) -0.0063(17) -0.0015(16) -0.0024(16)
O31 0.030(2) 0.044(3) 0.049(3) -0.008(2) 0.000(2) -0.011(2)
O41 0.059(3) 0.021(2) 0.039(3) 0.000(2) 0.003(2) -0.004(2)
O51 0.075(3) 0.026(3) 0.030(3) 0.000(2) -0.004(2) -0.005(2)
O61 0.039(2) 0.038(3) 0.034(2) 0.002(2) -0.006(2) -0.014(2)
C11 0.031(3) 0.043(4) 0.021(3) 0.000(3) -0.002(3) -0.009(3)
C12 0.017(3) 0.058(4) 0.028(3) -0.012(3) -0.002(2) -0.005(3)
C13 0.035(4) 0.063(5) 0.032(4) -0.018(3) 0.007(3) -0.026(4)
C14 0.047(3) 0.057(4) 0.037(3) -0.020(3) 0.011(3) -0.030(3)
C14' 0.044(3) 0.052(3) 0.029(3) -0.005(2) 0.000(2) -0.030(3)
C15 0.029(3) 0.055(5) 0.032(4) -0.021(3) 0.010(3) -0.012(3)
C16 0.033(3) 0.026(3) 0.024(3) -0.001(3) -0.004(3) -0.007(3)
C17 0.022(3) 0.025(3) 0.015(3) -0.012(2) 0.001(2) -0.001(2)
C18 0.028(3) 0.028(3) 0.024(3) -0.014(3) 0.001(2) -0.004(3)
C19 0.028(3) 0.056(4) 0.026(3) -0.004(3) 0.000(3) -0.007(3)
C20 0.044(4) 0.067(5) 0.019(3) -0.026(3) 0.016(3) -0.037(4)
C22 0.055(4) 0.059(5) 0.023(3) -0.017(3) 0.010(3) -0.037(4)
C23 0.034(3) 0.031(3) 0.028(3) -0.007(3) 0.001(3) -0.009(3)
C24 0.033(3) 0.027(3) 0.017(3) -0.003(2) 0.002(2) -0.012(3)
C31 0.028(3) 0.020(3) 0.030(3) -0.010(3) 0.007(3) -0.004(3)
C41 0.038(3) 0.025(4) 0.028(3) -0.008(3) 0.010(3) -0.008(3)
C51 0.048(4) 0.032(4) 0.017(3) -0.012(3) 0.002(3) -0.003(3)
C61 0.039(4) 0.016(3) 0.027(3) -0.003(3) 0.003(3) 0.000(3)
C70 0.112(13) 0.073(12) 0.026(8) 0.008(8) 0.020(8) -0.016(10)
C111 0.031(3) 0.029(3) 0.022(3) -0.012(3) -0.001(3) 0.005(3)
C112 0.041(4) 0.032(4) 0.029(3) -0.014(3) 0.005(3) 0.003(3)
C113 0.057(4) 0.028(4) 0.025(3) -0.009(3) -0.003(3) 0.008(3)
C114 0.043(4) 0.053(5) 0.023(3) -0.027(3) -0.013(3) 0.022(3)
C115 0.031(3) 0.051(4) 0.041(4) -0.019(3) -0.011(3) 0.003(3)
C116 0.030(3) 0.041(4) 0.031(4) -0.017(3) -0.004(3) -0.003(3)
C121 0.028(3) 0.036(4) 0.026(3) -0.006(3) 0.003(3) -0.010(3)
C122 0.076(5) 0.075(5) 0.030(4) -0.017(4) 0.012(4) -0.044(4)
C123 0.150(9) 0.158(9) 0.023(4) -0.027(5) 0.024(5) -0.120(8)
C124 0.161(9) 0.168(10) 0.034(5) -0.016(6) 0.032(5) -0.131(9)
C125 0.102(6) 0.078(6) 0.045(5) -0.019(4) 0.022(4) -0.066(5)
C126 0.041(4) 0.039(4) 0.039(4) -0.006(3) 0.010(3) -0.020(3)
C131 0.023(3) 0.040(4) 0.016(3) -0.004(3) 0.000(2) -0.009(3)
C132 0.036(3) 0.037(4) 0.042(4) -0.015(3) -0.007(3) -0.007(3)
C133 0.056(4) 0.045(4) 0.056(5) -0.022(4) -0.013(4) -0.013(4)
C134 0.049(4) 0.056(5) 0.044(4) 0.002(4) -0.024(3) -0.015(4)
C135 0.031(3) 0.040(4) 0.039(4) 0.004(3) -0.012(3) -0.003(3)
C136 0.031(3) 0.038(4) 0.032(4) -0.004(3) 0.000(3) -0.007(3)
C141 0.025(5) 0.023(5) 0.043(6) 0.004(4) -0.012(4) -0.005(4)
C142 0.069(8) 0.034(6) 0.062(8) 0.001(6) -0.044(6) 0.005(6)
C143 0.111(11) 0.034(7) 0.076(10) -0.015(7) -0.069(9) 0.019(7)
C144 0.017(6) 0.032(7) 0.073(10) -0.014(6) -0.014(6) 0.003(5)
C145 0.026(7) 0.048(8) 0.076(12) 0.009(7) -0.001(8) 0.007(6)
C146 0.031(5) 0.043(7) 0.064(8) -0.003(6) 0.010(5) -0.006(5)
C211 0.031(3) 0.021(3) 0.020(3) -0.003(2) -0.002(2) 0.002(3)
C212 0.034(3) 0.034(4) 0.037(4) -0.011(3) 0.006(3) -0.007(3)
C213 0.032(3) 0.036(4) 0.048(4) -0.016(3) 0.010(3) 0.002(3)
C214 0.051(4) 0.021(3) 0.047(4) -0.007(3) -0.002(3) -0.001(3)
C215 0.051(4) 0.033(4) 0.033(4) -0.007(3) 0.002(3) -0.018(3)
C216 0.037(3) 0.029(3) 0.026(3) -0.006(3) 0.003(3) -0.003(3)
C221 0.029(3) 0.026(3) 0.025(3) -0.005(3) 0.005(2) -0.003(3)
C222 0.034(3) 0.034(4) 0.033(4) -0.008(3) 0.000(3) -0.007(3)
C223 0.039(3) 0.037(4) 0.027(3) -0.008(3) -0.004(3) -0.004(3)
C224 0.049(4) 0.036(4) 0.025(3) -0.005(3) -0.011(3) 0.003(3)
C225 0.071(5) 0.029(4) 0.034(4) -0.003(3) -0.014(3) 0.009(3)
C226 0.058(4) 0.028(4) 0.027(3) -0.003(3) -0.007(3) 0.000(3)
C231 0.031(3) 0.026(3) 0.030(3) -0.009(3) 0.006(3) -0.004(3)
C232 0.035(3) 0.034(4) 0.039(4) -0.007(3) 0.006(3) -0.006(3)
C233 0.050(4) 0.051(5) 0.054(5) -0.009(4) 0.014(4) -0.027(4)
C234 0.034(4) 0.060(5) 0.067(5) -0.029(4) 0.018(4) -0.026(4)
C235 0.039(4) 0.052(5) 0.050(5) -0.030(4) 0.001(3) -0.004(3)
C236 0.026(3) 0.036(4) 0.036(4) -0.014(3) 0.007(3) -0.003(3)
C311 0.033(3) 0.031(3) 0.019(3) -0.010(3) 0.003(2) -0.002(3)
C312 0.033(3) 0.032(3) 0.028(3) -0.002(3) -0.003(3) -0.001(3)
C313 0.047(4) 0.048(4) 0.025(3) -0.010(3) -0.012(3) -0.006(3)
C314 0.056(4) 0.051(5) 0.022(4) -0.001(3) -0.010(3) 0.011(3)
C315 0.096(6) 0.038(4) 0.029(4) -0.004(3) -0.009(4) 0.003(4)
C316 0.063(4) 0.037(4) 0.024(3) -0.006(3) -0.005(3) -0.001(3)
C321 0.037(3) 0.020(3) 0.024(3) -0.011(3) 0.001(3) -0.005(3)
C322 0.044(4) 0.040(4) 0.028(3) -0.002(3) -0.005(3) -0.013(3)
C323 0.051(4) 0.069(5) 0.045(4) 0.000(4) -0.002(4) -0.032(4)
C324 0.036(4) 0.057(5) 0.050(4) -0.015(4) 0.003(3) -0.024(3)
C325 0.038(4) 0.035(4) 0.036(4) -0.017(3) -0.008(3) -0.002(3)
C326 0.029(3) 0.022(3) 0.032(3) -0.007(3) -0.002(3) 0.001(2)
C331 0.030(3) 0.032(3) 0.018(3) -0.009(3) -0.004(2) -0.006(3)
C332 0.036(3) 0.039(4) 0.050(4) -0.017(3) -0.005(3) -0.004(3)
C333 0.040(4) 0.029(4) 0.069(5) -0.021(4) -0.007(3) 0.009(3)
C334 0.065(5) 0.030(4) 0.052(5) -0.005(3) -0.016(4) -0.015(4)
C335 0.045(4) 0.039(4) 0.038(4) -0.016(3) 0.005(3) -0.014(3)
C336 0.036(3) 0.031(3) 0.033(4) -0.020(3) 0.006(3) -0.002(3)
C411 0.037(3) 0.027(3) 0.021(3) -0.008(3) -0.003(3) -0.008(3)
C412 0.040(3) 0.029(3) 0.034(4) -0.006(3) 0.004(3) -0.010(3)
C413 0.070(5) 0.041(4) 0.020(3) -0.009(3) 0.011(3) -0.014(4)
C414 0.099(6) 0.051(5) 0.046(5) -0.012(4) 0.019(4) -0.046(5)
C415 0.093(6) 0.064(5) 0.047(5) -0.019(4) 0.010(4) -0.053(5)
C416 0.063(4) 0.047(4) 0.029(4) -0.008(3) 0.007(3) -0.029(4)
C421 0.033(3) 0.025(3) 0.019(3) -0.007(2) -0.003(2) -0.007(3)
C422 0.030(3) 0.026(3) 0.034(3) -0.011(3) 0.001(3) -0.003(3)
C423 0.040(3) 0.036(4) 0.032(4) -0.016(3) 0.000(3) -0.009(3)
C424 0.042(4) 0.043(4) 0.035(4) -0.017(3) -0.013(3) 0.000(3)
C425 0.047(4) 0.036(4) 0.036(4) -0.013(3) -0.014(3) 0.012(3)
C426 0.040(3) 0.024(3) 0.025(3) -0.013(3) -0.006(3) 0.010(3)
C431 0.030(3) 0.031(3) 0.015(3) -0.010(3) -0.006(2) -0.001(3)
C432 0.040(4) 0.044(4) 0.024(3) -0.009(3) -0.004(3) -0.007(3)
C433 0.037(4) 0.053(5) 0.040(4) -0.006(4) -0.011(3) 0.008(3)
C434 0.057(5) 0.047(5) 0.026(4) -0.011(3) -0.014(3) 0.018(4)
C435 0.052(4) 0.031(4) 0.020(3) -0.006(3) -0.003(3) 0.004(3)
C436 0.038(3) 0.030(3) 0.023(3) -0.005(3) 0.001(3) -0.005(3)
Cl41 0.070(5) 0.117(7) 0.083(6) 0.006(5) 0.017(5) -0.029(5)
Cl42 0.074(4) 0.087(5) 0.076(4) -0.005(3) -0.022(3) -0.012(3)
Cl71 0.090(3) 0.098(3) 0.054(3) -0.029(3) 0.003(3) -0.038(3)
Cl72 0.095(3) 0.088(3) 0.094(3) 0.029(3) -0.026(3) -0.039(2)
P500 0.0459(11) 0.0415(11) 0.0469(11) -0.0183(9) 0.0077(9) -0.0183(9)
Cl21 0.0770(13) 0.0647(13) 0.0558(12) -0.0047(10) 0.0056(10) -0.0154(11)
Cl22 0.0741(14) 0.0972(18) 0.0593(14) -0.0120(12) 0.0041(11) -0.0046(12)
F51 0.076(3) 0.132(4) 0.056(3) -0.048(3) 0.027(2) -0.043(3)
F52 0.070(3) 0.097(4) 0.100(4) 0.014(3) -0.020(3) -0.003(3)
F53 0.066(3) 0.110(4) 0.057(3) -0.046(3) 0.024(2) -0.042(3)
F54 0.132(4) 0.089(4) 0.078(3) -0.041(3) 0.029(3) -0.080(3)
F55 0.107(4) 0.084(3) 0.099(4) -0.035(3) 0.024(3) -0.067(3)
F56 0.079(3) 0.101(4) 0.084(4) 0.002(3) -0.001(3) 0.009(3)
C100 0.065(5) 0.086(6) 0.049(5) -0.026(5) 0.006(4) -0.008(5)
C200 0.084(6) 0.093(7) 0.052(5) -0.026(5) 0.005(5) -0.015(5)
Cl1 0.040(2) 0.050(2) 0.081(6) -0.001(3) 0.018(2) -0.0087(17)
Cl2 0.108(6) 0.090(5) 0.069(4) 0.008(3) -0.034(4) -0.057(5)
Cl1' 0.074(3) 0.068(3) 0.061(5) 0.005(3) -0.007(3) -0.033(2)
Cl2' 0.046(3) 0.089(4) 0.073(5) -0.019(3) -0.009(3) -0.006(3)

loop_
_atom_type_symbol
_atom_type_description
_atom_type_scat_dispersion_real
_atom_type_scat_dispersion_imag
_atom_type_scat_source
C C 0.0033 0.0016 'International Tables Vol C Tables 4.2.6.8 and 6.1.1.4'
H H 0.0000 0.0000 'International Tables Vol C Tables 4.2.6.8 and 6.1.1.4'
O O 0.0106 0.0060 'International Tables Vol C Tables 4.2.6.8 and 6.1.1.4'
F F 0.0171 0.0103 'International Tables Vol C Tables 4.2.6.8 and 6.1.1.4'
P P 0.1023 0.0942 'International Tables Vol C Tables 4.2.6.8 and 6.1.1.4'
Ru Ru -1.2594 0.8363 'International Tables Vol C Tables 4.2.6.8 and 6.1.1.4'
Cl Cl 0.1484 0.1585 'International Tables Vol C Tables 4.2.6.8 and 6.1.1.4'

loop_
_geom_angle_atom_site_label_1
_geom_angle_atom_site_label_2
_geom_angle_atom_site_label_3
_geom_angle
_geom_angle_site_symmetry_1
_geom_angle_site_symmetry_3
_geom_angle_publ_flag
C31 Ru1 C41 95.2(2) . . ?
C31 Ru1 O11 172.3(2) . . ?
C41 Ru1 O11 92.5(2) . . ?
C31 Ru1 O24 92.10(19) . . ?
C41 Ru1 O24 172.6(2) . . ?
O11 Ru1 O24 80.18(14) . . ?
C31 Ru1 P100 90.76(17) . . ?
C41 Ru1 P100 91.65(17) . . ?
O11 Ru1 P100 88.91(11) . . ?
O24 Ru1 P100 87.24(11) . . ?
C31 Ru1 P200 91.28(17) . . ?
C41 Ru1 P200 91.73(17) . . ?
O11 Ru1 P200 88.59(11) . . ?
O24 Ru1 P200 89.10(11) . . ?
P100 Ru1 P200 175.88(5) . . ?
C61 Ru2 C51 96.0(2) . . ?
C61 Ru2 O17 90.31(19) . . ?
C51 Ru2 O17 173.7(2) . . ?
C61 Ru2 O18 169.9(2) . . ?
C51 Ru2 O18 93.9(2) . . ?
O17 Ru2 O18 79.82(14) . . ?
C61 Ru2 P400 91.34(17) . . ?
C51 Ru2 P400 91.47(17) . . ?
O17 Ru2 P400 87.87(11) . . ?
O18 Ru2 P400 90.35(11) . . ?
C61 Ru2 P300 90.42(17) . . ?
C51 Ru2 P300 89.74(17) . . ?
O17 Ru2 P300 90.73(11) . . ?
O18 Ru2 P300 87.68(11) . . ?
P400 Ru2 P300 177.76(5) . . ?
C121 P100 C131 102.0(3) . . ?
C121 P100 C111 104.0(3) . . ?
C131 P100 C111 107.8(3) . . ?
C121 P100 Ru1 115.67(19) . . ?
C131 P100 Ru1 112.93(18) . . ?
C111 P100 Ru1 113.36(19) . . ?
C221 P200 C231 104.8(3) . . ?
C221 P200 C211 102.3(2) . . ?
C231 P200 C211 104.1(2) . . ?
C221 P200 Ru1 114.29(18) . . ?
C231 P200 Ru1 113.77(18) . . ?
C211 P200 Ru1 116.18(19) . . ?
C321 P300 C311 105.3(3) . . ?
C321 P300 C331 105.3(2) . . ?
C311 P300 C331 105.4(2) . . ?
C321 P300 Ru2 114.09(17) . . ?
C311 P300 Ru2 115.24(18) . . ?
C331 P300 Ru2 110.63(18) . . ?
C421 P400 C431 105.3(2) . . ?
C421 P400 C411 103.4(2) . . ?
C431 P400 C411 104.3(3) . . ?
C421 P400 Ru2 114.13(19) . . ?
C431 P400 Ru2 114.04(18) . . ?
C411 P400 Ru2 114.43(18) . . ?
C11 O11 Ru1 112.9(3) . . ?
C17 O17 Ru2 112.2(3) . . ?
C18 O18 Ru2 112.3(3) . . ?
C22 O21 C20 124.0(6) . . ?
C15 O21' C13 124.7(6) . . ?
C24 O24 Ru1 111.9(3) . . ?
O11 C11 C12 125.4(5) . . ?
O11 C11 C24 117.5(5) . . ?
C12 C11 C24 117.1(5) . . ?
C11 C12 C13 123.2(6) . . ?
O21' C13 C12 124.7(6) . . ?
O21' C13 C22 116.8(6) . . ?
C12 C13 C22 118.5(5) . . ?
O21' C15 C16 122.8(6) . . ?
O21' C15 C20 118.7(5) . . ?
C16 C15 C20 118.5(6) . . ?
C17 C16 C15 120.6(5) . . ?
O17 C17 C16 122.3(5) . . ?
O17 C17 C18 118.3(5) . . ?
C16 C17 C18 119.4(5) . . ?
O18 C18 C19 121.9(5) . . ?
O18 C18 C17 117.3(5) . . ?
C19 C18 C17 120.8(5) . . ?
C18 C19 C20 119.0(6) . . ?
O21 C20 C19 121.3(6) . . ?
O21 C20 C15 117.1(6) . . ?
C19 C20 C15 121.6(5) . . ?
O21 C22 C23 121.1(6) . . ?
O21 C22 C13 118.8(5) . . ?
C23 C22 C13 120.0(6) . . ?
C24 C23 C22 120.9(6) . . ?
O24 C24 C23 122.5(5) . . ?
O24 C24 C11 117.4(5) . . ?
C23 C24 C11 120.1(5) . . ?
O31 C31 Ru1 176.0(5) . . ?
O41 C41 Ru1 175.8(5) . . ?
O51 C51 Ru2 175.7(5) . . ?
O61 C61 Ru2 174.1(5) . . ?
Cl71 C70 Cl72 112.1(9) . . ?
C76 C71 C72 119.6(15) . . ?
C71 C72 C73 122.3(16) . . ?
C72 C73 C74 113.9(19) . . ?
C75 C74 C73 124.1(19) . . ?
C74 C75 C76 113(2) . . ?
C71 C76 C75 127(2) . . ?
C112 C111 C116 118.9(5) . . ?
C112 C111 P100 121.2(4) . . ?
C116 C111 P100 119.9(5) . . ?
C113 C112 C111 120.6(6) . . ?
C114 C113 C112 119.7(6) . . ?
C115 C114 C113 120.7(6) . . ?
C114 C115 C116 119.9(6) . . ?
C115 C116 C111 120.1(6) . . ?
C122 C121 C126 117.7(5) . . ?
C122 C121 P100 121.4(5) . . ?
C126 C121 P100 120.8(4) . . ?
C121 C122 C123 121.3(6) . . ?
C124 C123 C122 119.9(7) . . ?
C123 C124 C125 120.7(7) . . ?
C124 C125 C126 119.9(7) . . ?
C125 C126 C121 120.5(6) . . ?
C132 C131 C136 118.4(5) . . ?
C132 C131 P100 125.3(4) . . ?
C136 C131 P100 116.3(4) . . ?
C131 C132 C133 119.9(6) . . ?
C134 C133 C132 120.6(6) . . ?
C135 C134 C133 120.2(6) . . ?
C134 C135 C136 120.3(6) . . ?
C131 C136 C135 120.6(5) . . ?
Cl41 C140 Cl42 107.0(16) . . ?
C142 C141 C146 121.3(9) . . ?
C141 C142 C143 118.5(11) . . ?
C144 C143 C142 122.3(12) . . ?
C143 C144 C145 118.4(11) . . ?
C146 C145 C144 120.8(13) . . ?
C145 C146 C141 118.5(11) . . ?
C216 C211 C212 119.6(5) . . ?
C216 C211 P200 119.7(4) . . ?
C212 C211 P200 120.1(4) . . ?
C213 C212 C211 119.3(5) . . ?
C214 C213 C212 120.5(6) . . ?
C213 C214 C215 120.6(6) . . ?
C216 C215 C214 119.2(6) . . ?
C215 C216 C211 120.7(5) . . ?
C226 C221 C222 118.7(5) . . ?
C226 C221 P200 119.6(4) . . ?
C222 C221 P200 121.7(4) . . ?
C221 C222 C223 119.6(6) . . ?
C224 C223 C222 120.5(5) . . ?
C223 C224 C225 119.7(6) . . ?
C224 C225 C226 121.4(6) . . ?
C221 C226 C225 120.1(6) . . ?
C232 C231 C236 119.3(5) . . ?
C232 C231 P200 122.7(4) . . ?
C236 C231 P200 118.0(4) . . ?
C233 C232 C231 121.2(6) . . ?
C232 C233 C234 119.3(6) . . ?
C235 C234 C233 120.6(6) . . ?
C234 C235 C236 120.5(6) . . ?
C235 C236 C231 119.1(6) . . ?
C312 C311 C316 119.5(5) . . ?
C312 C311 P300 121.6(4) . . ?
C316 C311 P300 118.9(4) . . ?
C311 C312 C313 119.8(6) . . ?
C314 C313 C312 120.5(6) . . ?
C313 C314 C315 120.0(6) . . ?
C314 C315 C316 120.0(7) . . ?
C315 C316 C311 120.1(6) . . ?
C322 C321 C326 118.3(5) . . ?
C322 C321 P300 123.0(4) . . ?
C326 C321 P300 118.6(4) . . ?
C321 C322 C323 120.5(6) . . ?
C324 C323 C322 121.7(6) . . ?
C323 C324 C325 117.6(6) . . ?
C326 C325 C324 122.1(6) . . ?
C325 C326 C321 119.7(6) . . ?
C332 C331 C336 118.6(5) . . ?
C332 C331 P300 122.6(4) . . ?
C336 C331 P300 118.7(4) . . ?
C331 C332 C333 119.5(6) . . ?
C334 C333 C332 120.7(6) . . ?
C333 C334 C335 121.0(6) . . ?
C334 C335 C336 118.9(6) . . ?
C335 C336 C331 121.2(5) . . ?
C416 C411 C412 118.1(5) . . ?
C416 C411 P400 121.3(4) . . ?
C412 C411 P400 120.5(4) . . ?
C413 C412 C411 120.7(5) . . ?
C414 C413 C412 120.3(6) . . ?
C413 C414 C415 120.2(6) . . ?
C414 C415 C416 119.3(6) . . ?
C411 C416 C415 121.4(6) . . ?
C422 C421 C426 118.9(5) . . ?
C422 C421 P400 122.5(4) . . ?
C426 C421 P400 118.5(4) . . ?
C421 C422 C423 121.1(5) . . ?
C422 C423 C424 119.1(5) . . ?
C423 C424 C425 120.9(5) . . ?
C426 C425 C424 118.9(5) . . ?
C425 C426 C421 121.1(5) . . ?
C436 C431 C432 119.8(5) . . ?
C436 C431 P400 119.1(4) . . ?
C432 C431 P400 121.1(5) . . ?
C433 C432 C431 119.5(6) . . ?
C432 C433 C434 120.6(6) . . ?
C435 C434 C433 120.5(6) . . ?
C434 C435 C436 119.0(6) . . ?
C431 C436 C435 120.6(6) . . ?
F56 P500 F52 179.3(3) . . ?
F56 P500 F55 88.3(3) . . ?
F52 P500 F55 92.3(3) . . ?
F56 P500 F51 90.2(3) . . ?
F52 P500 F51 89.7(3) . . ?
F55 P500 F51 89.5(2) . . ?
F56 P500 F54 90.7(3) . . ?
F52 P500 F54 88.6(3) . . ?
F55 P500 F54 179.0(3) . . ?
F51 P500 F54 90.7(2) . . ?
F56 P500 F53 89.9(3) . . ?
F52 P500 F53 90.2(3) . . ?
F55 P500 F53 90.8(2) . . ?
F51 P500 F53 179.7(2) . . ?
F54 P500 F53 89.0(2) . . ?
Cl1' C100 Cl2' 141.8(8) . . ?
Cl1' C100 Cl1 29.7(2) . . ?
Cl2' C100 Cl1 112.1(7) . . ?
Cl1' C100 Cl2 112.5(9) . . ?
Cl2' C100 Cl2 29.3(2) . . ?
Cl1 C100 Cl2 82.9(8) . . ?
Cl21 C200 Cl22 112.2(4) . . ?
C100 Cl1 Cl2 49.1(5) . . ?
C100 Cl2 Cl1 48.0(4) . . ?

loop_
_geom_bond_atom_site_label_1
_geom_bond_atom_site_label_2
_geom_bond_distance
_geom_bond_site_symmetry_2
_geom_bond_publ_flag
Ru1 C31 1.868(6) . ?
Ru1 C41 1.874(6) . ?
Ru1 O11 2.062(4) . ?
Ru1 O24 2.074(3) . ?
Ru1 P100 2.4150(17) . ?
Ru1 P200 2.4163(17) . ?
Ru2 C61 1.878(6) . ?
Ru2 C51 1.881(7) . ?
Ru2 O17 2.065(3) . ?
Ru2 O18 2.073(3) . ?
Ru2 P400 2.4016(17) . ?
Ru2 P300 2.4076(17) . ?
P100 C121 1.823(6) . ?
P100 C131 1.826(5) . ?
P100 C111 1.829(6) . ?
P200 C221 1.815(6) . ?
P200 C231 1.825(6) . ?
P200 C211 1.831(5) . ?
P300 C321 1.818(6) . ?
P300 C311 1.821(6) . ?
P300 C331 1.827(6) . ?
P400 C421 1.817(5) . ?
P400 C431 1.821(6) . ?
P400 C411 1.826(6) . ?
O11 C11 1.289(7) . ?
O17 C17 1.305(6) . ?
O18 C18 1.310(6) . ?
O21 C22 1.339(8) . ?
O21 C20 1.380(6) . ?
O21' C15 1.340(8) . ?
O21' C13 1.366(7) . ?
O24 C24 1.305(6) . ?
O31 C31 1.152(6) . ?
O41 C41 1.142(6) . ?
O51 C51 1.138(7) . ?
O61 C61 1.143(6) . ?
C11 C12 1.381(7) . ?
C11 C24 1.467(8) . ?
C12 C13 1.389(9) . ?
C13 C22 1.431(9) . ?
C15 C16 1.407(7) . ?
C15 C20 1.421(9) . ?
C16 C17 1.381(7) . ?
C17 C18 1.434(7) . ?
C18 C19 1.382(7) . ?
C19 C20 1.383(8) . ?
C22 C23 1.390(8) . ?
C23 C24 1.382(7) . ?
C70 Cl71 1.724(14) . ?
C70 Cl72 1.752(16) . ?
C71 C76 1.31(2) . ?
C71 C72 1.373(19) . ?
C72 C73 1.39(3) . ?
C73 C74 1.54(3) . ?
C74 C75 1.34(3) . ?
C75 C76 1.45(3) . ?
C111 C112 1.388(8) . ?
C111 C116 1.390(8) . ?
C112 C113 1.377(8) . ?
C113 C114 1.374(9) . ?
C114 C115 1.367(9) . ?
C115 C116 1.384(8) . ?
C121 C122 1.376(8) . ?
C121 C126 1.391(7) . ?
C122 C123 1.381(9) . ?
C123 C124 1.346(10) . ?
C124 C125 1.364(10) . ?
C125 C126 1.379(8) . ?
C131 C132 1.379(7) . ?
C131 C136 1.385(7) . ?
C132 C133 1.380(8) . ?
C133 C134 1.377(9) . ?
C134 C135 1.330(8) . ?
C135 C136 1.392(7) . ?
C140 Cl41 1.77(3) . ?
C140 Cl42 1.83(3) . ?
C141 C142 1.399(13) . ?
C141 C146 1.424(13) . ?
C142 C143 1.401(14) . ?
C143 C144 1.40(2) . ?
C144 C145 1.42(2) . ?
C145 C146 1.407(16) . ?
C211 C216 1.379(7) . ?
C211 C212 1.393(7) . ?
C212 C213 1.383(8) . ?
C213 C214 1.365(8) . ?
C214 C215 1.383(8) . ?
C215 C216 1.377(8) . ?
C221 C226 1.372(8) . ?
C221 C222 1.395(7) . ?
C222 C223 1.400(8) . ?
C223 C224 1.354(8) . ?
C224 C225 1.355(8) . ?
C225 C226 1.383(8) . ?
C231 C232 1.378(8) . ?
C231 C236 1.405(8) . ?
C232 C233 1.371(8) . ?
C233 C234 1.387(9) . ?
C234 C235 1.366(9) . ?
C235 C236 1.384(8) . ?
C311 C312 1.371(7) . ?
C311 C316 1.382(8) . ?
C312 C313 1.383(8) . ?
C313 C314 1.365(8) . ?
C314 C315 1.367(9) . ?
C315 C316 1.378(8) . ?
C321 C322 1.379(8) . ?
C321 C326 1.414(7) . ?
C322 C323 1.387(8) . ?
C323 C324 1.372(9) . ?
C324 C325 1.392(9) . ?
C325 C326 1.368(8) . ?
C331 C332 1.382(8) . ?
C331 C336 1.383(7) . ?
C332 C333 1.390(8) . ?
C333 C334 1.347(8) . ?
C334 C335 1.365(9) . ?
C335 C336 1.382(8) . ?
C411 C416 1.377(7) . ?
C411 C412 1.381(8) . ?
C412 C413 1.376(8) . ?
C413 C414 1.361(8) . ?
C414 C415 1.373(9) . ?
C415 C416 1.378(8) . ?
C421 C422 1.380(7) . ?
C421 C426 1.390(7) . ?
C422 C423 1.383(7) . ?
C423 C424 1.383(8) . ?
C424 C425 1.389(8) . ?
C425 C426 1.377(7) . ?
C431 C436 1.387(8) . ?
C431 C432 1.390(8) . ?
C432 C433 1.379(8) . ?
C433 C434 1.386(9) . ?
C434 C435 1.377(9) . ?
C435 C436 1.397(8) . ?
P500 F56 1.558(5) . ?
P500 F52 1.574(5) . ?
P500 F55 1.579(4) . ?
P500 F51 1.581(4) . ?
P500 F54 1.582(4) . ?
P500 F53 1.582(4) . ?
Cl21 C200 1.745(8) . ?
Cl22 C200 1.784(8) . ?
C100 Cl1' 1.598(9) . ?
C100 Cl2' 1.654(9) . ?
C100 Cl1 1.848(9) . ?
C100 Cl2 1.878(10) . ?
Cl1 Cl2 2.466(14) . ?
